data_8100407
loop_
_publ_author_name
'Loukil, Mohamed'
'Kabadou, Ahlem'
'Svoboda, Ingrid'
'Ben Salah, Abdelhamid'
'Fuess, Hartmut'

_publ_section_title
;
Crystal structure of ammonium triiodidomercurate(II) monohydrate, 
NH~4~HgI~3~ &#x00B7; H~2~O
;
_journal_issue 3
_journal_name_full 'Zeitschrift f\"ur Kristallographie - New Crystal Structures'
_journal_page_first 269
_journal_page_last 270
_journal_volume 218
_journal_year 2003
_chemical_formula_structural 'N H4 Hg I3 . H2 O'
_chemical_formula_sum 'H6 Hg I3 N O'
_chemical_formula_weight 617.35
_space_group_IT_number 9
_symmetry_cell_setting monoclinic
_symmetry_space_group_name_Hall 'C -2yc'
_symmetry_space_group_name_H-M 'C 1 c 1'
_cell_angle_alpha 90.00
_cell_angle_beta 90.185(7)
_cell_angle_gamma 90.00
_cell_formula_units_Z 4
_cell_length_a 11.1235(9)
_cell_length_b 9.8046(8)
_cell_length_c 8.7430(8)
_cell_measurement_temperature 299(2)
_cell_volume 953.52(14)
_diffrn_ambient_temperature 299(2)
_exptl_crystal_density_diffrn 4.300
_cod_original_sg_symbol_H-M 'C c'
_cod_database_code 8100407

loop_
_symmetry_equiv_pos_as_xyz
'x, y, z'
'x, -y, z+1/2'
'x+1/2, y+1/2, z'
'x+1/2, -y+1/2, z+1/2'

loop_
_atom_site_label
_atom_site_type_symbol
_atom_site_fract_x
_atom_site_fract_y
_atom_site_fract_z
_atom_site_U_iso_or_equiv
_atom_site_adp_type
_atom_site_occupancy
_atom_site_symmetry_multiplicity
_atom_site_Wyckoff_symbol
_atom_site_calc_flag
_atom_site_refinement_flags
_atom_site_disorder_assembly
_atom_site_disorder_group
Hg Hg 0.9157(2) 0.53404(5) 0.1241(3) 0.05179(18) Uani 1 4 a d . . .
I1 I 1.0806(2) 0.50344(9) 0.3723(3) 0.03869(19) Uani 1 4 a d . . .
I2 I 0.8365(2) 0.79677(9) 0.1193(3) 0.0534(3) Uani 1 4 a d . . .
I3 I 0.7558(2) 0.32373(10) 0.1184(3) 0.0580(3) Uani 1 4 a d . . .
N N 1.0407(9) 0.1336(11) 0.2803(10) 0.059(3) Uani 1 4 a d D . .
H3 H 1.039(5) 0.0428(16) 0.296(9) 0.071 Uiso 1 4 a d D . .
H4 H 1.096(3) 0.157(7) 0.210(4) 0.071 Uiso 1 4 a d D . .
H5 H 1.059(4) 0.176(7) 0.369(4) 0.071 Uiso 1 4 a d D . .
H6 H 0.9676(19) 0.161(5) 0.249(5) 0.071 Uiso 1 4 a d D . .
O O 1.0415(13) -0.1209(15) 0.4499(13) 0.096(4) Uani 1 4 a d D . .
H1 H 1.041(5) -0.029(2) 0.44(3) 0.115 Uiso 1 4 a d D . .
H2 H 0.974(12) -0.147(12) 0.40(2) 0.115 Uiso 1 4 a d D . .

loop_
_atom_site_aniso_label
_atom_site_aniso_U_11
_atom_site_aniso_U_22
_atom_site_aniso_U_33
_atom_site_aniso_U_23
_atom_site_aniso_U_13
_atom_site_aniso_U_12
Hg 0.0530(3) 0.0501(3) 0.0523(3) -0.0002(3) -0.0018(2) -0.0004(3)
I1 0.0375(4) 0.0502(4) 0.0284(3) 0.0001(3) -0.0002(3) 0.0002(3)
I2 0.0515(5) 0.0528(6) 0.0560(5) 0.0007(5) -0.0008(4) 0.0155(4)
I3 0.0502(5) 0.0652(7) 0.0587(5) -0.0020(5) 0.0015(4) -0.0165(5)
N 0.095(10) 0.040(6) 0.043(6) 0.000(5) 0.009(6) 0.006(6)
O 0.131(13) 0.097(10) 0.059(8) 0.007(7) -0.006(8) -0.024(9)

loop_
_geom_bond_atom_site_label_1
_geom_bond_atom_site_label_2
_geom_bond_distance
_geom_bond_site_symmetry_2
_geom_bond_publ_flag
Hg I2 2.7227(10) . ?
Hg I3 2.7239(11) . ?
Hg I1 2.8530(9) . ?
Hg I1 2.8933(10) 2_564 ?
I1 Hg 2.8933(10) 2_565 ?
N H3 0.9003(17) . ?
N H4 0.900(2) . ?
N H5 0.9002(13) . ?
N H6 0.9001(13) . ?
O H1 0.900(3) . ?
O H2 0.8998(14) . ?
